data_4021262
loop_
_publ_author_name
'Hatem Halouani'
'Isabelle Dumazet-Bonnamour'
'Monique Perrin'
'Roger Lamartine'

_publ_section_title
;
 First Synthesis and Structure of \b-Ketoimine Calix[4]arenes:
 Complexation and Extraction Studies
;
_journal_name_full 'Journal of Organic Chemistry'
_journal_page_first 6521
_journal_page_last 6527
_journal_paper_doi 10.1021/jo0495485
_journal_volume 69
_journal_year 2004
_chemical_formula_moiety 'C36 H34 O4 N2,C2 H3 N1'
_chemical_formula_sum 'C38 H37 N3 O4'
_chemical_formula_weight 599.71
_space_group_IT_number 14
_symmetry_cell_setting monoclinic
_symmetry_space_group_name_Hall '-P 2ybc'
_symmetry_space_group_name_H-M 'P 1 21/c 1'
_cell_angle_alpha 90.00
_cell_angle_beta 103.04(3)
_cell_angle_gamma 90.00
_cell_formula_units_Z 4
_cell_length_a 10.604(2)
_cell_length_b 20.826(4)
_cell_length_c 14.896(3)
_cell_measurement_temperature 173(2)
_cell_volume 3204.8(11)
_diffrn_ambient_temperature 173(2)
_exptl_crystal_density_diffrn 1.243
_cod_depositor_comments
;
 Marking attached hydrogen atoms.

 Antanas Vaitkus,
 2018-01-29
;
_cod_original_sg_symbol_H-M 'P 21/c'
_cod_database_code 4021262

loop_
_symmetry_equiv_pos_as_xyz
'x, y, z'
'-x, y+1/2, -z+1/2'
'-x, -y, -z'
'x, -y-1/2, z-1/2'

loop_
_atom_site_label
_atom_site_type_symbol
_atom_site_fract_x
_atom_site_fract_y
_atom_site_fract_z
_atom_site_U_iso_or_equiv
_atom_site_adp_type
_atom_site_occupancy
_atom_site_symmetry_multiplicity
_atom_site_calc_flag
_atom_site_refinement_flags
_atom_site_disorder_assembly
_atom_site_disorder_group
_atom_site_attached_hydrogens
O25 O 0.3842(2) 0.00786(10) 0.14543(14) 0.0429(6) Uani 1 1 d . . . 0
O27 O 0.1194(2) 0.01571(9) 0.35051(14) 0.0405(6) Uani 1 1 d . . . 0
O28 O 0.3751(2) -0.00139(10) 0.34913(15) 0.0465(6) Uani 1 1 d . . . 0
H28 H 0.3115 0.0105 0.3698 0.070 Uiso 1 1 calc R . . 0
O26 O 0.1274(2) -0.00358(10) 0.15338(15) 0.0456(6) Uani 1 1 d . . . 0
H26 H 0.1925 0.0045 0.1320 0.068 Uiso 1 1 calc R . . 0
C1 C 0.5832(4) -0.05164(16) 0.2881(2) 0.0481(10) Uani 1 1 d . . . 0
H1A H 0.6779 -0.0574 0.2972 0.058 Uiso 1 1 calc R . . 0
H1B H 0.5643 -0.0051 0.2832 0.058 Uiso 1 1 calc R . . 0
C2 C 0.5388(4) -0.07899(16) 0.3701(2) 0.0439(9) Uani 1 1 d . . . 0
C3 C 0.6010(4) -0.13210(17) 0.4172(3) 0.0574(11) Uani 1 1 d . . . 0
H3 H 0.6755 -0.1490 0.4003 0.069 Uiso 1 1 calc R . . 0
C4 C 0.5569(4) -0.16054(19) 0.4875(3) 0.0583(11) Uani 1 1 d . . . 0
H4 H 0.5987 -0.1976 0.5177 0.070 Uiso 1 1 calc R . . 0
C5 C 0.4504(4) -0.13434(16) 0.5139(2) 0.0504(10) Uani 1 1 d . . . 0
H5 H 0.4200 -0.1539 0.5627 0.060 Uiso 1 1 calc R . . 0
C6 C 0.3868(3) -0.08033(15) 0.4711(2) 0.0396(9) Uani 1 1 d . . . 0
C7 C 0.2698(4) -0.05331(16) 0.5011(2) 0.0453(10) Uani 1 1 d . . . 0
H7A H 0.2750 -0.0648 0.5663 0.054 Uiso 1 1 calc R . . 0
H7B H 0.2704 -0.0059 0.4965 0.054 Uiso 1 1 calc R . . 0
C8 C 0.1454(4) -0.07899(15) 0.4423(2) 0.0377(9) Uani 1 1 d . . . 0
C9 C 0.1009(4) -0.13965(15) 0.4594(2) 0.0422(9) Uani 1 1 d . . . 0
H9 H 0.1446 -0.1633 0.5117 0.051 Uiso 1 1 calc R . . 0
C10 C -0.0062(4) -0.16541(17) 0.4007(3) 0.0479(10) Uani 1 1 d . . . 0
H10 H -0.0377 -0.2062 0.4139 0.057 Uiso 1 1 calc R . . 0
C11 C -0.0685(4) -0.13245(15) 0.3227(2) 0.0443(9) Uani 1 1 d . . . 0
H11 H -0.1400 -0.1518 0.2816 0.053 Uiso 1 1 calc R . . 0
C12 C -0.0282(3) -0.07153(15) 0.3032(2) 0.0378(9) Uani 1 1 d . . . 0
C13 C -0.0915(4) -0.03872(15) 0.2132(2) 0.0411(9) Uani 1 1 d . . . 0
H13A H -0.1868 -0.0403 0.2048 0.049 Uiso 1 1 calc R . . 0
H13B H -0.0649 0.0069 0.2159 0.049 Uiso 1 1 calc R . . 0
C14 C -0.0535(4) -0.07088(15) 0.1321(2) 0.0409(9) Uani 1 1 d . . . 0
C15 C -0.1270(4) -0.12039(17) 0.0846(3) 0.0519(10) Uani 1 1 d . . . 0
H15 H -0.2044 -0.1329 0.1017 0.062 Uiso 1 1 calc R . . 0
C16 C -0.0907(5) -0.15182(19) 0.0132(3) 0.0618(12) Uani 1 1 d . . . 0
H16 H -0.1414 -0.1862 -0.0177 0.074 Uiso 1 1 calc R . . 0
C17 C 0.0204(4) -0.13270(17) -0.0129(2) 0.0554(11) Uani 1 1 d . . . 0
H17 H 0.0457 -0.1545 -0.0620 0.067 Uiso 1 1 calc R . . 0
C18 C 0.0963(4) -0.08241(16) 0.0307(2) 0.0435(9) Uani 1 1 d . . . 0
C19 C 0.2172(4) -0.06211(17) 0.0005(2) 0.0504(10) Uani 1 1 d . . . 0
H19A H 0.2237 -0.0147 0.0024 0.060 Uiso 1 1 calc R . . 0
H19B H 0.2107 -0.0760 -0.0640 0.060 Uiso 1 1 calc R . . 0
C20 C 0.3390(4) -0.09077(16) 0.0616(2) 0.0446(10) Uani 1 1 d . . . 0
C21 C 0.3724(4) -0.15428(18) 0.0507(3) 0.0544(11) Uani 1 1 d . . . 0
H21 H 0.3232 -0.1786 0.0011 0.065 Uiso 1 1 calc R . . 0
C22 C 0.4759(4) -0.18283(18) 0.1107(3) 0.0610(12) Uani 1 1 d . . . 0
H22 H 0.4998 -0.2258 0.1009 0.073 Uiso 1 1 calc R . . 0
C23 C 0.5442(4) -0.14834(18) 0.1851(3) 0.0572(11) Uani 1 1 d . . . 0
H23 H 0.6133 -0.1686 0.2273 0.069 Uiso 1 1 calc R . . 0
C24 C 0.5145(4) -0.08506(16) 0.1999(3) 0.0437(9) Uani 1 1 d . . . 0
C25 C 0.4149(4) -0.05671(15) 0.1348(2) 0.0417(9) Uani 1 1 d . . . 0
C26 C 0.0583(4) -0.05252(15) 0.1043(2) 0.0398(9) Uani 1 1 d . . . 0
C27 C 0.0759(4) -0.04554(14) 0.3658(2) 0.0359(9) Uani 1 1 d . . . 0
C28 C 0.4321(4) -0.05392(15) 0.3982(2) 0.0401(9) Uani 1 1 d . . . 0
C250 C 0.4475(4) 0.05166(15) 0.0940(2) 0.0518(11) Uani 1 1 d . . . 0
H25A H 0.4107 0.0468 0.0271 0.062 Uiso 1 1 calc R . . 0
H25B H 0.5413 0.0421 0.1062 0.062 Uiso 1 1 calc R . . 0
C251 C 0.4265(4) 0.11922(15) 0.1241(2) 0.0512(11) Uani 1 1 d . . . 0
H25C H 0.3325 0.1267 0.1162 0.061 Uiso 1 1 calc R . . 0
H25D H 0.4587 0.1498 0.0835 0.061 Uiso 1 1 calc R . . 0
C252 C 0.4940(4) 0.13300(17) 0.2238(2) 0.0510(10) Uani 1 1 d . . . 0
H25E H 0.4775 0.1781 0.2388 0.061 Uiso 1 1 calc R . . 0
H25F H 0.4575 0.1048 0.2651 0.061 Uiso 1 1 calc R . . 0
C253 C 0.6326(5) 0.1224(2) 0.2397(3) 0.0704(13) Uani 1 1 d . . . 0
N254 N 0.7401(5) 0.1118(2) 0.2506(4) 0.124(2) Uani 1 1 d . . . 0
C270 C 0.0605(4) 0.06626(14) 0.3940(2) 0.0456(10) Uani 1 1 d . . . 0
H27A H 0.0791 0.0599 0.4616 0.055 Uiso 1 1 calc R . . 0
H27B H -0.0345 0.0665 0.3701 0.055 Uiso 1 1 calc R . . 0
C271 C 0.1184(4) 0.12817(14) 0.3711(2) 0.0481(10) Uani 1 1 d . . . 0
H27C H 0.2136 0.1264 0.3933 0.058 Uiso 1 1 calc R . . 0
H27D H 0.0856 0.1640 0.4031 0.058 Uiso 1 1 calc R . . 0
C272 C 0.0851(4) 0.14094(15) 0.2674(2) 0.0474(10) Uani 1 1 d . . . 0
H27E H 0.0960 0.1009 0.2342 0.057 Uiso 1 1 calc R . . 0
H27F H -0.0066 0.1543 0.2480 0.057 Uiso 1 1 calc R . . 0
C273 C 0.1686(4) 0.19152(17) 0.2424(2) 0.0482(10) Uani 1 1 d . . . 0
N274 N 0.2359(4) 0.22981(16) 0.2249(2) 0.0676(11) Uani 1 1 d . . . 0
C100 C 0.7608(4) 0.17437(19) 0.7423(3) 0.0632(12) Uani 1 1 d . . . 3
C101 C 0.8216(8) 0.2199(4) 0.7984(5) 0.063(2) Uani 0.580(5) 1 d P A 1 0
N100 N 0.8789(9) 0.2575(3) 0.8508(5) 0.119(4) Uani 0.580(5) 1 d P A 1 0
C102 C 0.7606(14) 0.2260(6) 0.6917(7) 0.099(5) Uani 0.420(5) 1 d P A 2 0
N101 N 0.7577(18) 0.2710(5) 0.6442(7) 0.180(8) Uani 0.420(5) 1 d P A 2 0

loop_
_atom_site_aniso_label
_atom_site_aniso_U_11
_atom_site_aniso_U_22
_atom_site_aniso_U_33
_atom_site_aniso_U_23
_atom_site_aniso_U_13
_atom_site_aniso_U_12
O25 0.0497(17) 0.0422(13) 0.0445(14) 0.0048(11) 0.0269(12) 0.0037(12)
O27 0.0480(17) 0.0383(12) 0.0418(14) -0.0028(10) 0.0240(12) 0.0022(11)
O28 0.0475(17) 0.0468(13) 0.0508(15) 0.0091(11) 0.0230(13) 0.0048(12)
O26 0.0457(17) 0.0468(13) 0.0504(15) -0.0079(11) 0.0235(12) -0.0064(12)
C1 0.031(2) 0.052(2) 0.063(3) 0.0105(19) 0.013(2) 0.0030(18)
C2 0.033(2) 0.048(2) 0.050(2) 0.0077(17) 0.0076(19) -0.0053(19)
C3 0.039(3) 0.060(2) 0.074(3) 0.015(2) 0.015(2) 0.005(2)
C4 0.045(3) 0.060(2) 0.069(3) 0.022(2) 0.010(2) 0.006(2)
C5 0.048(3) 0.054(2) 0.044(2) 0.0110(18) 0.000(2) -0.006(2)
C6 0.037(2) 0.0477(19) 0.031(2) 0.0008(16) 0.0005(17) -0.0077(18)
C7 0.060(3) 0.0473(19) 0.0291(19) -0.0001(16) 0.0121(19) -0.0031(19)
C8 0.041(2) 0.0418(19) 0.035(2) -0.0052(16) 0.0177(18) -0.0021(18)
C9 0.041(3) 0.046(2) 0.046(2) 0.0052(17) 0.0215(19) 0.0003(19)
C10 0.049(3) 0.0425(19) 0.060(2) 0.0075(19) 0.028(2) 0.0004(19)
C11 0.035(2) 0.046(2) 0.054(2) 0.0016(18) 0.0152(19) -0.0034(18)
C12 0.031(2) 0.0413(19) 0.046(2) 0.0009(16) 0.0181(18) 0.0055(17)
C13 0.032(2) 0.0463(19) 0.047(2) 0.0051(17) 0.0130(17) 0.0054(17)
C14 0.035(2) 0.045(2) 0.041(2) 0.0042(17) 0.0066(18) 0.0033(19)
C15 0.040(3) 0.058(2) 0.054(2) 0.001(2) 0.003(2) -0.002(2)
C16 0.063(3) 0.061(2) 0.055(3) -0.010(2) -0.001(2) -0.009(2)
C17 0.067(3) 0.056(2) 0.041(2) -0.0072(18) 0.007(2) 0.001(2)
C18 0.048(3) 0.047(2) 0.035(2) 0.0023(17) 0.0078(19) 0.0063(19)
C19 0.069(3) 0.054(2) 0.034(2) -0.0026(17) 0.025(2) 0.001(2)
C20 0.056(3) 0.048(2) 0.039(2) 0.0002(17) 0.029(2) 0.003(2)
C21 0.060(3) 0.055(2) 0.059(3) -0.008(2) 0.034(2) 0.000(2)
C22 0.067(3) 0.043(2) 0.084(3) 0.003(2) 0.042(3) 0.015(2)
C23 0.047(3) 0.056(2) 0.076(3) 0.006(2) 0.030(2) 0.010(2)
C24 0.037(2) 0.044(2) 0.056(2) 0.0101(18) 0.025(2) 0.0050(18)
C25 0.048(3) 0.0386(19) 0.048(2) 0.0036(17) 0.029(2) 0.0030(19)
C26 0.043(3) 0.0385(18) 0.035(2) 0.0024(16) 0.0035(18) 0.0018(18)
C27 0.041(2) 0.0315(17) 0.043(2) -0.0016(15) 0.0264(18) -0.0011(17)
C28 0.036(2) 0.0409(19) 0.042(2) 0.0029(17) 0.0066(18) -0.0067(18)
C250 0.066(3) 0.050(2) 0.050(2) 0.0048(18) 0.034(2) 0.000(2)
C251 0.066(3) 0.045(2) 0.046(2) 0.0072(17) 0.020(2) 0.004(2)
C252 0.052(3) 0.051(2) 0.051(2) 0.0018(17) 0.016(2) 0.004(2)
C253 0.054(4) 0.056(3) 0.096(4) 0.004(2) 0.004(3) -0.003(3)
N254 0.055(3) 0.088(3) 0.219(6) 0.006(3) 0.011(4) -0.003(3)
C270 0.057(3) 0.0432(19) 0.043(2) -0.0037(16) 0.0265(19) 0.0093(19)
C271 0.066(3) 0.0360(18) 0.044(2) -0.0046(16) 0.017(2) 0.0062(19)
C272 0.051(3) 0.0404(19) 0.052(2) -0.0007(17) 0.015(2) -0.0050(19)
C273 0.052(3) 0.036(2) 0.056(2) -0.0084(18) 0.012(2) 0.005(2)
N274 0.067(3) 0.0432(19) 0.096(3) 0.0045(17) 0.025(2) -0.0040(19)
C100 0.074(3) 0.050(2) 0.069(3) -0.006(2) 0.026(2) -0.007(2)
C101 0.069(6) 0.062(5) 0.057(5) 0.013(4) 0.015(4) -0.009(4)
N100 0.191(10) 0.073(5) 0.082(6) -0.004(4) 0.007(6) -0.030(5)
C102 0.168(14) 0.081(9) 0.040(7) -0.011(6) 0.009(7) 0.073(9)
N101 0.38(2) 0.093(8) 0.074(8) 0.011(6) 0.061(10) 0.113(11)

loop_
_geom_bond_atom_site_label_1
_geom_bond_atom_site_label_2
_geom_bond_distance
_geom_bond_site_symmetry_2
_geom_bond_publ_flag
O25 C25 1.401(4) . ?
O25 C250 1.450(4) . ?
O27 C27 1.393(4) . ?
O27 C270 1.450(4) . ?
O28 C28 1.377(4) . ?
O28 H28 0.8400 . ?
O26 C26 1.367(4) . ?
O26 H26 0.8400 . ?
C1 C2 1.515(5) . ?
C1 C24 1.520(5) . ?
C1 H1A 0.9900 . ?
C1 H1B 0.9900 . ?
C2 C28 1.393(5) . ?
C2 C3 1.393(5) . ?
C3 C4 1.374(5) . ?
C3 H3 0.9500 . ?
C4 C5 1.389(5) . ?
C4 H4 0.9500 . ?
C5 C6 1.390(5) . ?
C5 H5 0.9500 . ?
C6 C28 1.396(5) . ?
C6 C7 1.518(5) . ?
C7 C8 1.507(5) . ?
C7 H7A 0.9900 . ?
C7 H7B 0.9900 . ?
C8 C9 1.392(4) . ?
C8 C27 1.396(5) . ?
C9 C10 1.377(5) . ?
C9 H9 0.9500 . ?
C10 C11 1.383(5) . ?
C10 H10 0.9500 . ?
C11 C12 1.390(4) . ?
C11 H11 0.9500 . ?
C12 C27 1.384(5) . ?
C12 C13 1.519(4) . ?
C13 C14 1.513(5) . ?
C13 H13A 0.9900 . ?
C13 H13B 0.9900 . ?
C14 C15 1.387(5) . ?
C14 C26 1.396(5) . ?
C15 C16 1.375(5) . ?
C15 H15 0.9500 . ?
C16 C17 1.380(6) . ?
C16 H16 0.9500 . ?
C17 C18 1.389(5) . ?
C17 H17 0.9500 . ?
C18 C26 1.397(5) . ?
C18 C19 1.511(5) . ?
C19 C20 1.524(5) . ?
C19 H19A 0.9900 . ?
C19 H19B 0.9900 . ?
C20 C21 1.388(5) . ?
C20 C25 1.395(5) . ?
C21 C22 1.383(5) . ?
C21 H21 0.9500 . ?
C22 C23 1.380(5) . ?
C22 H22 0.9500 . ?
C23 C24 1.384(5) . ?
C23 H23 0.9500 . ?
C24 C25 1.393(5) . ?
C250 C251 1.508(4) . ?
C250 H25A 0.9900 . ?
C250 H25B 0.9900 . ?
C251 C252 1.524(5) . ?
C251 H25C 0.9900 . ?
C251 H25D 0.9900 . ?
C252 C253 1.453(6) . ?
C252 H25E 0.9900 . ?
C252 H25F 0.9900 . ?
C253 N254 1.136(5) . ?
C270 C271 1.500(5) . ?
C270 H27A 0.9900 . ?
C270 H27B 0.9900 . ?
C271 C272 1.528(4) . ?
C271 H27C 0.9900 . ?
C271 H27D 0.9900 . ?
C272 C273 1.476(5) . ?
C272 H27E 0.9900 . ?
C272 H27F 0.9900 . ?
C273 N274 1.140(5) . ?
C100 C102 1.313(14) . ?
C100 C101 1.330(9) . ?
C101 N100 1.173(9) . ?
C102 N101 1.170(15) . ?
